data_7700917
loop_
_publ_author_name
'Hellman, Ashley N.'
'Haiges, Ralf'
'Marinescu, Smaranda C.'

_publ_section_title
;
 Rhenium bipyridine catalysts with hydrogen bonding pendant amines for
 CO<sub>2</sub> reduction.
;
_journal_issue 38
_journal_name_full 'Dalton transactions (Cambridge, England : 2003)'
_journal_page_first 14251
_journal_page_last 14255
_journal_paper_doi 10.1039/c9dt02689d
_journal_volume 48
_journal_year 2019
_chemical_formula_moiety 'C15 H14 Cl N4 O3 Re, C3 H7 N O'
_chemical_formula_sum 'C18 H21 Cl N5 O4 Re'
_chemical_formula_weight 593.05
_space_group_crystal_system triclinic
_space_group_IT_number 2
_space_group_name_Hall '-P 1'
_space_group_name_H-M_alt 'P -1'
_symmetry_space_group_name_Hall '-P 1'
_symmetry_space_group_name_H-M 'P -1'
_atom_sites_solution_hydrogens mixed
_audit_update_record
;
2019-04-04 deposited with the CCDC.    2019-08-23 downloaded from the CCDC.
;
_cell_angle_alpha 80.373(4)
_cell_angle_beta 76.566(4)
_cell_angle_gamma 78.668(4)
_cell_formula_units_Z 2
_cell_length_a 8.953(3)
_cell_length_b 9.085(3)
_cell_length_c 13.399(4)
_cell_measurement_reflns_used 9351
_cell_measurement_temperature 100.(2)
_cell_measurement_theta_max 30.5141
_cell_measurement_theta_min 2.3711
_cell_volume 1030.9(6)
_computing_cell_refinement 'APEX2 v2014.11-0 (Bruker AXS, 2014)'
_computing_data_collection 'Bruker Instrument Service v2012.12.0.3 (Bruker AXS, 2012)'
_computing_data_reduction 'SAINT V8.34A (Bruker AXS, 2013)'
_computing_publication_material 'SHELXTL XT 2014/4 (Bruker AXS, 2014)'
_computing_structure_refinement 'SHELXL-2014/6 (Sheldrick, 2014)'
_computing_structure_solution 'SHELXTL XT 2014/4 (Bruker AXS, 2014)'
_diffrn_ambient_temperature 100.(2)
_diffrn_detector_area_resol_mean 8.3333
_diffrn_measured_fraction_theta_full 0.980
_diffrn_measured_fraction_theta_max 0.980
_diffrn_measurement_device_type 'Bruker APEX II CCD'
_diffrn_measurement_method 'omega- and phi-scans'
_diffrn_radiation_monochromator 'TRIUMPH curved-crystal'
_diffrn_radiation_type 'MoK\a '
_diffrn_radiation_wavelength 0.71073
_diffrn_reflns_av_R_equivalents 0.0470
_diffrn_reflns_av_unetI/netI 0.0382
_diffrn_reflns_limit_h_max 12
_diffrn_reflns_limit_h_min -12
_diffrn_reflns_limit_k_max 12
_diffrn_reflns_limit_k_min -12
_diffrn_reflns_limit_l_max 19
_diffrn_reflns_limit_l_min -19
_diffrn_reflns_number 25548
_diffrn_reflns_theta_full 30.59
_diffrn_reflns_theta_max 30.59
_diffrn_reflns_theta_min 1.58
_diffrn_source 'fine-focus tube'
_exptl_absorpt_coefficient_mu 6.058
_exptl_absorpt_correction_T_max 0.63
_exptl_absorpt_correction_T_min 0.48
_exptl_absorpt_correction_type multi-scan
_exptl_absorpt_process_details 'SADABS 2014/5 (Bruker AXS, 2014)'
_exptl_crystal_colour 'clear light yellow'
_exptl_crystal_density_diffrn 1.911
_exptl_crystal_density_method 'not measured'
_exptl_crystal_description prism
_exptl_crystal_F_000 576
_exptl_crystal_size_max 0.168
_exptl_crystal_size_mid 0.163
_exptl_crystal_size_min 0.085
_refine_diff_density_max 0.972
_refine_diff_density_min -1.081
_refine_ls_extinction_method none
_refine_ls_goodness_of_fit_ref 1.068
_refine_ls_hydrogen_treatment mixed
_refine_ls_matrix_type full
_refine_ls_number_parameters 272
_refine_ls_number_reflns 6210
_refine_ls_number_restraints 2
_refine_ls_restrained_S_all 1.069
_refine_ls_R_factor_all 0.0259
_refine_ls_R_factor_gt 0.0219
_refine_ls_shift/su_max 0.002
_refine_ls_shift/su_mean 0.000
_refine_ls_structure_factor_coef Fsqd
_refine_ls_weighting_details 'w=1/[\s^2^(Fo^2^)+(0.0147P)^2^+0.5921P] where P=(Fo^2^+2Fc^2^)/3'
_refine_ls_weighting_scheme calc
_refine_ls_wR_factor_gt 0.0488
_refine_ls_wR_factor_ref 0.0501
_reflns_number_gt 5716
_reflns_number_total 6210
_reflns_threshold_expression 'I > 2\s(I)'
_cod_data_source_file c9dt02689d2.cif
_cod_data_source_block I
_cod_depositor_comments 'Adding full bibliography for 7700917--7700920.cif.'
_cod_original_cell_volume 1030.9(5)
_cod_database_code 7700917

loop_
_space_group_symop_operation_xyz
'x, y, z'
'-x, -y, -z'

loop_
_atom_site_type_symbol
_atom_site_label
_atom_site_fract_x
_atom_site_fract_y
_atom_site_fract_z
_atom_site_U_iso_or_equiv
_atom_site_adp_type
_atom_site_calc_flag
_atom_site_refinement_flags_adp
_atom_site_refinement_flags_posn
_atom_site_occupancy
C C1 0.2222(3) 0.9053(3) 0.47510(19) 0.0150(5) Uani d . . 1
C C2 0.1756(3) 1.0379(3) 0.4099(2) 0.0192(5) Uani d . . 1
H H2 0.1336 1.0312 0.3522 0.023 Uiso calc U R 1
C C3 0.1918(3) 1.1756(3) 0.4307(2) 0.0212(6) Uani d . . 1
H H3 0.1598 1.2654 0.388 0.025 Uiso calc U R 1
C C4 0.2554(3) 1.1839(3) 0.5148(2) 0.0186(5) Uani d . . 1
H H4 0.2695 1.2787 0.5289 0.022 Uiso calc U R 1
C C5 0.2974(3) 1.0525(3) 0.57719(19) 0.0131(5) Uani d . . 1
C C6 0.3724(3) 1.0525(3) 0.6646(2) 0.0145(5) Uani d . . 1
C C7 0.4026(3) 1.1847(3) 0.6884(2) 0.0193(5) Uani d . . 1
H H7 0.3718 1.2794 0.6503 0.023 Uiso calc U R 1
C C8 0.4790(3) 1.1767(3) 0.7692(2) 0.0221(6) Uani d . . 1
H H8 0.4951 1.2667 0.7895 0.027 Uiso calc U R 1
C C9 0.5303(3) 1.0392(3) 0.8188(2) 0.0202(5) Uani d . . 1
H H9 0.5864 1.0326 0.8719 0.024 Uiso calc U R 1
C C10 0.4998(3) 0.9051(3) 0.7910(2) 0.0158(5) Uani d . . 1
C C11 0.1489(3) 0.7438(4) 0.3688(2) 0.0226(6) Uani d . . 1
H H11A 0.14 0.637 0.3733 0.034 Uiso calc U R 1
H H11B 0.2193 0.7736 0.3039 0.034 Uiso calc U R 1
H H11C 0.046 0.8062 0.3708 0.034 Uiso calc U R 1
C C12 0.6456(4) 0.7499(4) 0.9175(2) 0.0262(6) Uani d . . 1
H H12A 0.6517 0.6464 0.9535 0.039 Uiso calc U R 1
H H12B 0.5953 0.8216 0.9671 0.039 Uiso calc U R 1
H H12C 0.7509 0.7704 0.8855 0.039 Uiso calc U R 1
C C13 0.2933(3) 0.6062(3) 0.8218(2) 0.0179(5) Uani d . . 1
C C14 0.4769(3) 0.6096(3) 0.6265(2) 0.0163(5) Uani d . . 1
C C15 0.1708(3) 0.6053(3) 0.6655(2) 0.0169(5) Uani d . . 1
O O1 0.2826(3) 0.5280(2) 0.89928(16) 0.0267(5) Uani d . . 1
O O2 0.5824(3) 0.5264(2) 0.58844(17) 0.0265(5) Uani d . . 1
O O3 0.0966(3) 0.5219(2) 0.65241(17) 0.0257(4) Uani d . . 1
Cl Cl1 0.05897(7) 0.89764(7) 0.78209(4) 0.01407(11) Uani d . . 1
Re Re1 0.29666(2) 0.73659(2) 0.69199(2) 0.01157(3) Uani d . . 1
N N1 0.2776(2) 0.9139(2) 0.56045(16) 0.0133(4) Uani d . . 1
N N2 0.4142(2) 0.9142(2) 0.71763(16) 0.0129(4) Uani d . . 1
N N3 0.2096(3) 0.7653(3) 0.45428(17) 0.0158(4) Uani d . D 1
H H1N 0.273(3) 0.696(3) 0.479(2) 0.019 Uiso d U D 1
N N4 0.5546(3) 0.7669(3) 0.83725(18) 0.0199(5) Uani d . D 1
H H2N 0.564(4) 0.679(2) 0.822(3) 0.024 Uiso d U D 1
C C16 0.7918(4) 0.1611(4) 0.9631(3) 0.0303(7) Uani d . . 1
H H16A 0.6795 0.1897 0.9662 0.046 Uiso calc U R 1
H H16B 0.8119 0.1441 1.0333 0.046 Uiso calc U R 1
H H16C 0.8302 0.068 0.9307 0.046 Uiso calc U R 1
C C17 1.0370(4) 0.2659(5) 0.9021(3) 0.0405(9) Uani d . . 1
H H17A 1.0801 0.3497 0.8557 0.061 Uiso calc U R 1
H H17B 1.0914 0.1696 0.878 0.061 Uiso calc U R 1
H H17C 1.0506 0.2678 0.9723 0.061 Uiso calc U R 1
C C18 0.7950(4) 0.4015(4) 0.8521(2) 0.0302(7) Uani d . . 1
H H18 0.8536 0.4779 0.8161 0.036 Uiso calc U R 1
N N5 0.8711(3) 0.2816(3) 0.9024(2) 0.0259(5) Uani d . . 1
O O4 0.6563(3) 0.4228(3) 0.8476(2) 0.0362(6) Uani d . . 1

loop_
_atom_site_aniso_label
_atom_site_aniso_U_11
_atom_site_aniso_U_22
_atom_site_aniso_U_33
_atom_site_aniso_U_12
_atom_site_aniso_U_13
_atom_site_aniso_U_23
C1 0.0098(11) 0.0204(12) 0.0133(11) -0.0008(9) 0.0003(9) -0.0033(10)
C2 0.0163(13) 0.0254(14) 0.0135(12) -0.0001(10) -0.0019(9) -0.0011(10)
C3 0.0232(14) 0.0179(13) 0.0172(12) 0.0021(10) -0.0025(10) 0.0036(10)
C4 0.0201(13) 0.0133(12) 0.0198(13) -0.0025(10) -0.0010(10) 0.0006(10)
C5 0.0108(11) 0.0143(11) 0.0129(11) -0.0018(9) 0.0006(9) -0.0024(9)
C6 0.0135(12) 0.0146(11) 0.0148(11) -0.0029(9) -0.0007(9) -0.0030(9)
C7 0.0197(13) 0.0124(12) 0.0255(14) -0.0038(10) -0.0016(11) -0.0041(10)
C8 0.0203(14) 0.0195(13) 0.0301(15) -0.0078(11) -0.0018(11) -0.0127(11)
C9 0.0186(13) 0.0256(14) 0.0199(13) -0.0058(11) -0.0043(10) -0.0102(11)
C10 0.0136(12) 0.0196(12) 0.0147(11) -0.0029(9) -0.0017(9) -0.0052(10)
C11 0.0207(14) 0.0323(16) 0.0186(13) -0.0056(12) -0.0066(10) -0.0086(12)
C12 0.0259(15) 0.0312(16) 0.0255(15) -0.0004(12) -0.0144(12) -0.0069(12)
C13 0.0215(13) 0.0160(12) 0.0186(12) -0.0054(10) -0.0060(10) -0.0039(10)
C14 0.0162(12) 0.0114(11) 0.0212(13) -0.0040(9) -0.0045(10) 0.0009(10)
C15 0.0190(13) 0.0152(12) 0.0168(12) -0.0015(10) -0.0048(10) -0.0030(10)
O1 0.0368(12) 0.0238(11) 0.0194(10) -0.0104(9) -0.0075(9) 0.0065(8)
O2 0.0268(11) 0.0170(10) 0.0330(12) -0.0013(8) -0.0008(9) -0.0059(9)
O3 0.0305(12) 0.0236(10) 0.0285(11) -0.0123(9) -0.0099(9) -0.0040(9)
Cl1 0.0122(3) 0.0171(3) 0.0125(3) -0.0004(2) -0.0020(2) -0.0038(2)
Re1 0.01367(5) 0.01032(5) 0.01155(5) -0.00267(3) -0.00347(3) -0.00167(3)
N1 0.0139(10) 0.0140(10) 0.0117(9) -0.0026(8) -0.0019(8) -0.0013(8)
N2 0.0135(10) 0.0135(10) 0.0127(9) -0.0038(8) -0.0020(8) -0.0039(8)
N3 0.0136(10) 0.0160(10) 0.0151(10) 0.0033(8) -0.0033(8) -0.0011(8)
N4 0.0205(12) 0.0259(12) 0.0173(11) -0.0068(10) -0.0085(9) -0.0042(10)
C16 0.0254(16) 0.0382(18) 0.0298(16) -0.0119(13) 0.0017(12) -0.0131(14)
C17 0.0244(17) 0.054(2) 0.045(2) -0.0159(16) -0.0042(15) -0.0060(18)
C18 0.0287(16) 0.0400(18) 0.0249(15) -0.0078(14) -0.0011(12) -0.0161(14)
N5 0.0201(12) 0.0374(15) 0.0232(12) -0.0098(11) -0.0015(10) -0.0108(11)
O4 0.0279(12) 0.0458(15) 0.0411(14) 0.0008(10) -0.0121(10) -0.0239(12)

loop_
_atom_type_symbol
_atom_type_description
_atom_type_scat_dispersion_real
_atom_type_scat_dispersion_imag
_atom_type_scat_source
C C 0.0033 0.0016 'International Tables Vol C Tables 4.2.6.8 and 6.1.1.4'
O O 0.0106 0.0060 'International Tables Vol C Tables 4.2.6.8 and 6.1.1.4'
Cl Cl 0.1484 0.1585 'International Tables Vol C Tables 4.2.6.8 and 6.1.1.4'
Re Re -1.0185 7.2310 'International Tables Vol C Tables 4.2.6.8 and 6.1.1.4'
N N 0.0061 0.0033 'International Tables Vol C Tables 4.2.6.8 and 6.1.1.4'
H H 0.0000 0.0000 'International Tables Vol C Tables 4.2.6.8 and 6.1.1.4'

loop_
_geom_angle_atom_site_label_1
_geom_angle_atom_site_label_2
_geom_angle_atom_site_label_3
_geom_angle
N1 C1 N3 118.9(2)
N1 C1 C2 120.9(2)
N3 C1 C2 120.3(2)
C3 C2 C1 119.4(3)
C3 C2 H2 120.3
C1 C2 H2 120.3
C2 C3 C4 119.8(3)
C2 C3 H3 120.1
C4 C3 H3 120.1
C5 C4 C3 119.1(3)
C5 C4 H4 120.5
C3 C4 H4 120.5
N1 C5 C4 122.5(2)
N1 C5 C6 115.7(2)
C4 C5 C6 121.8(2)
N2 C6 C7 122.4(2)
N2 C6 C5 116.0(2)
C7 C6 C5 121.6(2)
C6 C7 C8 118.9(3)
C6 C7 H7 120.5
C8 C7 H7 120.5
C9 C8 C7 119.6(2)
C9 C8 H8 120.2
C7 C8 H8 120.2
C8 C9 C10 119.9(3)
C8 C9 H9 120.1
C10 C9 H9 120.1
N4 C10 N2 119.1(2)
N4 C10 C9 120.7(2)
N2 C10 C9 120.3(2)
N3 C11 H11A 109.5
N3 C11 H11B 109.5
H11A C11 H11B 109.5
N3 C11 H11C 109.5
H11A C11 H11C 109.5
H11B C11 H11C 109.5
N4 C12 H12A 109.5
N4 C12 H12B 109.5
H12A C12 H12B 109.5
N4 C12 H12C 109.5
H12A C12 H12C 109.5
H12B C12 H12C 109.5
O1 C13 Re1 176.1(2)
O2 C14 Re1 176.6(2)
O3 C15 Re1 177.4(2)
C14 Re1 C15 88.64(11)
C14 Re1 C13 91.25(11)
C15 Re1 C13 84.27(11)
C14 Re1 N1 97.67(10)
C15 Re1 N1 99.42(10)
C13 Re1 N1 170.40(9)
C14 Re1 N2 97.94(10)
C15 Re1 N2 171.73(9)
C13 Re1 N2 100.51(10)
N1 Re1 N2 74.83(8)
C14 Re1 Cl1 178.42(8)
C15 Re1 Cl1 90.82(8)
C13 Re1 Cl1 87.22(9)
N1 Re1 Cl1 83.88(6)
N2 Re1 Cl1 82.73(6)
C1 N1 C5 118.3(2)
C1 N1 Re1 126.51(17)
C5 N1 Re1 114.09(16)
C10 N2 C6 118.5(2)
C10 N2 Re1 126.81(17)
C6 N2 Re1 113.68(16)
C1 N3 C11 123.4(2)
C1 N3 H1N 112.(2)
C11 N3 H1N 120.(2)
C10 N4 C12 121.6(2)
C10 N4 H2N 133.(2)
C12 N4 H2N 105.(2)
N5 C16 H16A 109.5
N5 C16 H16B 109.5
H16A C16 H16B 109.5
N5 C16 H16C 109.5
H16A C16 H16C 109.5
H16B C16 H16C 109.5
N5 C17 H17A 109.5
N5 C17 H17B 109.5
H17A C17 H17B 109.5
N5 C17 H17C 109.5
H17A C17 H17C 109.5
H17B C17 H17C 109.5
O4 C18 N5 126.4(3)
O4 C18 H18 116.8
N5 C18 H18 116.8
C18 N5 C16 121.4(3)
C18 N5 C17 122.3(3)
C16 N5 C17 116.3(3)

loop_
_geom_bond_atom_site_label_1
_geom_bond_atom_site_label_2
_geom_bond_distance
C1 N1 1.367(3)
C1 N3 1.378(3)
C1 C2 1.418(4)
C2 C3 1.368(4)
C2 H2 0.95
C3 C4 1.393(4)
C3 H3 0.95
C4 C5 1.379(4)
C4 H4 0.95
C5 N1 1.368(3)
C5 C6 1.479(3)
C6 N2 1.365(3)
C6 C7 1.383(3)
C7 C8 1.394(4)
C7 H7 0.95
C8 C9 1.361(4)
C8 H8 0.95
C9 C10 1.423(4)
C9 H9 0.95
C10 N4 1.357(4)
C10 N2 1.363(3)
C11 N3 1.431(3)
C11 H11A 0.98
C11 H11B 0.98
C11 H11C 0.98
C12 N4 1.465(3)
C12 H12A 0.98
C12 H12B 0.98
C12 H12C 0.98
C13 O1 1.152(3)
C13 Re1 1.931(3)
C14 O2 1.160(3)
C14 Re1 1.912(3)
C15 O3 1.159(3)
C15 Re1 1.917(3)
Cl1 Re1 2.5100(7)
Re1 N1 2.194(2)
Re1 N2 2.202(2)
N3 H1N 0.838(18)
N4 H2N 0.840(18)
C16 N5 1.450(4)
C16 H16A 0.98
C16 H16B 0.98
C16 H16C 0.98
C17 N5 1.463(4)
C17 H17A 0.98
C17 H17B 0.98
C17 H17C 0.98
C18 O4 1.233(4)
C18 N5 1.335(4)
C18 H18 0.95

loop_
_geom_torsion_atom_site_label_1
_geom_torsion_atom_site_label_2
_geom_torsion_atom_site_label_3
_geom_torsion_atom_site_label_4
_geom_torsion
N1 C1 C2 C3 2.4(4)
N3 C1 C2 C3 -178.8(2)
C1 C2 C3 C4 0.8(4)
C2 C3 C4 C5 -1.6(4)
C3 C4 C5 N1 -0.7(4)
C3 C4 C5 C6 177.0(2)
N1 C5 C6 N2 0.6(3)
C4 C5 C6 N2 -177.3(2)
N1 C5 C6 C7 178.4(2)
C4 C5 C6 C7 0.5(4)
N2 C6 C7 C8 0.2(4)
C5 C6 C7 C8 -177.5(2)
C6 C7 C8 C9 3.9(4)
C7 C8 C9 C10 -2.7(4)
C8 C9 C10 N4 177.8(3)
C8 C9 C10 N2 -2.5(4)
N3 C1 N1 C5 176.6(2)
C2 C1 N1 C5 -4.6(4)
N3 C1 N1 Re1 -16.3(3)
C2 C1 N1 Re1 162.49(19)
C4 C5 N1 C1 3.8(4)
C6 C5 N1 C1 -174.1(2)
C4 C5 N1 Re1 -164.8(2)
C6 C5 N1 Re1 17.3(3)
N4 C10 N2 C6 -173.8(2)
C9 C10 N2 C6 6.5(4)
N4 C10 N2 Re1 18.2(3)
C9 C10 N2 Re1 -161.52(19)
C7 C6 N2 C10 -5.4(4)
C5 C6 N2 C10 172.5(2)
C7 C6 N2 Re1 164.1(2)
C5 C6 N2 Re1 -18.0(3)
N1 C1 N3 C11 178.1(2)
C2 C1 N3 C11 -0.7(4)
N2 C10 N4 C12 -179.3(2)
C9 C10 N4 C12 0.4(4)
O4 C18 N5 C16 -2.4(5)
O4 C18 N5 C17 179.3(3)
